data_1007021
loop_
_publ_author_name
'Durif, A'
'Tordjman, I'
'Masse, R'
'Guitel, J C'

_publ_section_title
;
Structure cristalline du nitro-phosphate mercureux:  Hg~4~ P O~4~ N
O~3~ (H~2~ O)
;
_journal_coden_ASTM JSSCBI
_journal_name_full 'Journal of Solid State Chemistry'
_journal_page_first 101
_journal_page_last 105
_journal_paper_doi 10.1016/S0022-4596(78)90188-3
_journal_volume 24
_journal_year 1978
_chemical_formula_structural 'HG4 P O4 N O3 (H2 O)'
_chemical_formula_sum 'H2 Hg4 N O8 P'
_chemical_name_systematic 'Tetramercury(I) nitrate phosphate hydrate'
_space_group_IT_number 14
_symmetry_cell_setting monoclinic
_symmetry_Int_Tables_number 14
_symmetry_space_group_name_Hall '-P 2yn'
_symmetry_space_group_name_H-M 'P 1 21/n 1'
_cell_angle_alpha 90
_cell_angle_beta 91.2(1)
_cell_angle_gamma 90
_cell_formula_units_Z 4
_cell_length_a 18.38(9)
_cell_length_b 8.258(3)
_cell_length_c 5.952(2)
_cell_volume 903.2
_exptl_crystal_density_meas 7.1
_refine_ls_R_factor_all 0.058
_cod_database_code 1007021

loop_
_symmetry_equiv_pos_as_xyz
x,y,z
1/2+x,1/2-y,1/2+z
-x,-y,-z
1/2-x,1/2+y,1/2-z

loop_
_atom_site_label
_atom_site_type_symbol
_atom_site_symmetry_multiplicity
_atom_site_Wyckoff_symbol
_atom_site_fract_x
_atom_site_fract_y
_atom_site_fract_z
_atom_site_occupancy
_atom_site_attached_hydrogens
_atom_site_calc_flag
Hg1 Hg1+ 4 e 0.77047(7) 0.5398(1) 0.0370(2) 1. 0 d
Hg2 Hg1+ 4 e 0.43128(8) 0.9171(2) 0.8254(2) 1. 0 d
Hg3 Hg1+ 4 e 0.54060(8) 0.8011(2) 0.3117(2) 1. 0 d
Hg4 Hg1+ 4 e 0.76661(7) -0.0004(2) 0.0648(2) 1. 0 d
P1 P5+ 4 e 0.3647(4) 0.7202(9) 0.238(1) 1. 0 d
N1 N5+ 4 e 0.373(2) 0.245(4) 0.240(4) 1. 0 d
O1 O2- 4 e 0.098(1) 0.204(3) 0.496(4) 1. 0 d
O2 O2- 4 e 0.420(1) 0.717(3) 0.437(4) 1. 0 d
O3 O2- 4 e 0.186(1) 0.073(2) 0.242(3) 1. 0 d
O4 O2- 4 e 0.179(1) 0.384(3) 0.259(3) 1. 0 d
O5 O2- 4 e 0.344(1) 0.246(3) 0.048(4) 1. 0 d
O6 O2- 4 e 0.340(1) 0.231(3) 0.413(3) 1. 0 d
O7 O2- 4 e 0.444(1) 0.260(4) 0.239(4) 1. 0 d
O8 O2- 4 e 0.438(2) 0.462(3) 0.712(3) 1. 2 d

loop_
_atom_type_symbol
_atom_type_oxidation_number
Hg1+ 1.000
P5+ 5.000
N5+ 5.000
O2- -2.000
H1+ 1.000
